data_7016206
loop_
_publ_author_name
'Kumar, Mukesh'
'Papish, Elizabeth T.'
'Zeller, Matthias'
'Hunter, Allen D.'

_publ_section_title
;
 Zinc complexes of Ttz(R,Me) with O and S donors reveal differences
 between Tp and Ttz ligands: acid stability and binding to H or an
 additional metal (Ttz(R,Me) =
 tris(3-R-5-methyl-1,2,4-triazolyl)borate; R = Ph, tBu).
;
_journal_issue 29
_journal_name_full 'Dalton transactions (Cambridge, England : 2003)'
_journal_page_first 7517
_journal_page_last 7533
_journal_paper_doi 10.1039/c1dt10429b
_journal_volume 40
_journal_year 2011
_chemical_absolute_configuration ad
_chemical_formula_moiety 'C27 H42 B N9 S Zn'
_chemical_formula_sum 'C27 H42 B N9 S Zn'
_chemical_formula_weight 600.94
_chemical_name_systematic
;
?
;
_space_group_IT_number 19
_symmetry_cell_setting orthorhombic
_symmetry_space_group_name_Hall 'P 2ac 2ab'
_symmetry_space_group_name_H-M 'P 21 21 21'
_atom_sites_solution_hydrogens geom
_atom_sites_solution_primary direct
_atom_sites_solution_secondary difmap
_audit_creation_method SHELXL-97
_cell_angle_alpha 90.00
_cell_angle_beta 90.00
_cell_angle_gamma 90.00
_cell_formula_units_Z 4
_cell_length_a 9.2539(11)
_cell_length_b 17.075(2)
_cell_length_c 18.952(2)
_cell_measurement_reflns_used 5751
_cell_measurement_temperature 100(2)
_cell_measurement_theta_max 31.854
_cell_measurement_theta_min 2.458
_cell_volume 2994.6(6)
_computing_cell_refinement 'Apex2 v2008.2-4 '
_computing_data_collection 'Apex2 v2008.2-4 (Bruker, 2008)'
_computing_data_reduction 'Apex2 v2008.2-4 '
_computing_molecular_graphics 'SHELXTL 6.14'
_computing_publication_material 'SHELXTL 6.14'
_computing_structure_refinement 'SHELXTL 6.14'
_computing_structure_solution 'SHELXTL 6.14 (Bruker, 2000-2003; Sheldrick, 2008)'
_diffrn_ambient_temperature 100(2)
_diffrn_measured_fraction_theta_full 0.993
_diffrn_measured_fraction_theta_max 0.993
_diffrn_measurement_device_type 'Bruker AXS SMART APEX CCD diffractometer'
_diffrn_measurement_method '\w scans'
_diffrn_radiation_monochromator graphite
_diffrn_radiation_source 'fine-focus sealed tube'
_diffrn_radiation_type MoK\a
_diffrn_radiation_wavelength 0.71073
_diffrn_reflns_av_R_equivalents 0.0282
_diffrn_reflns_av_sigmaI/netI 0.0369
_diffrn_reflns_limit_h_max 12
_diffrn_reflns_limit_h_min -12
_diffrn_reflns_limit_k_max 22
_diffrn_reflns_limit_k_min -22
_diffrn_reflns_limit_l_max 25
_diffrn_reflns_limit_l_min -25
_diffrn_reflns_number 22947
_diffrn_reflns_theta_full 28.28
_diffrn_reflns_theta_max 28.28
_diffrn_reflns_theta_min 1.61
_diffrn_standards_number 0
_exptl_absorpt_coefficient_mu 0.923
_exptl_absorpt_correction_T_max 0.746470
_exptl_absorpt_correction_T_min 0.511296
_exptl_absorpt_correction_type multi-scan
_exptl_absorpt_process_details 'TWINABS (Sheldrick, 2007)'
_exptl_crystal_colour colourless
_exptl_crystal_density_diffrn 1.333
_exptl_crystal_density_method 'not measured'
_exptl_crystal_description block
_exptl_crystal_F_000 1272
_exptl_crystal_size_max 0.44
_exptl_crystal_size_mid 0.24
_exptl_crystal_size_min 0.13
_refine_diff_density_max 0.369
_refine_diff_density_min -0.366
_refine_diff_density_rms 0.063
_refine_ls_abs_structure_details 'Flack H D (1983), Acta Cryst. A39, 876-881'
_refine_ls_abs_structure_Flack -0.002(8)
_refine_ls_extinction_method none
_refine_ls_goodness_of_fit_ref 1.091
_refine_ls_hydrogen_treatment constr
_refine_ls_matrix_type full
_refine_ls_number_parameters 365
_refine_ls_number_reflns 7240
_refine_ls_number_restraints 0
_refine_ls_restrained_S_all 1.091
_refine_ls_R_factor_all 0.0373
_refine_ls_R_factor_gt 0.0332
_refine_ls_shift/su_max 0.000
_refine_ls_shift/su_mean 0.000
_refine_ls_structure_factor_coef Fsqd
_refine_ls_weighting_details 'calc w=1/[\s^2^(Fo^2^)+(0.0458P)^2^+0.6888P] where P=(Fo^2^+2Fc^2^)/3'
_refine_ls_weighting_scheme calc
_refine_ls_wR_factor_gt 0.0822
_refine_ls_wR_factor_ref 0.0853
_reflns_number_gt 6826
_reflns_number_total 7240
_reflns_threshold_expression I>2\s(I)
_cod_data_source_file c1dt10429b.txt
_cod_data_source_block 09mz450_0m
_cod_original_cell_volume 2994.7(6)
_cod_database_code 7016206

loop_
_symmetry_equiv_pos_as_xyz
'x, y, z'
'-x+1/2, -y, z+1/2'
'-x, y+1/2, -z+1/2'
'x+1/2, -y+1/2, -z'

loop_
_atom_site_label
_atom_site_type_symbol
_atom_site_fract_x
_atom_site_fract_y
_atom_site_fract_z
_atom_site_U_iso_or_equiv
_atom_site_adp_type
_atom_site_occupancy
_atom_site_symmetry_multiplicity
_atom_site_calc_flag
_atom_site_refinement_flags
_atom_site_disorder_assembly
_atom_site_disorder_group
B1 B 0.8256(3) 0.13088(15) 0.08381(13) 0.0123(5) Uani 1 1 d . . .
H1 H 0.8741 0.1766 0.1067 0.015 Uiso 1 1 calc R . .
C1 C 1.1282(3) 0.10605(17) 0.16299(14) 0.0232(6) Uani 1 1 d . . .
H1A H 1.0846 0.1104 0.2099 0.035 Uiso 1 1 calc R . .
H1B H 1.1219 0.1567 0.1388 0.035 Uiso 1 1 calc R . .
H1C H 1.2299 0.0909 0.1677 0.035 Uiso 1 1 calc R . .
C2 C 1.0495(3) 0.04551(15) 0.12114(12) 0.0143(5) Uani 1 1 d . . .
C3 C 0.9944(3) -0.06104(15) 0.07063(12) 0.0141(5) Uani 1 1 d . . .
C4 C 1.0004(3) -0.14539(15) 0.04768(12) 0.0146(5) Uani 1 1 d . . .
C5 C 1.1530(3) -0.17681(15) 0.05988(14) 0.0210(5) Uani 1 1 d . . .
H5A H 1.2218 -0.1468 0.0313 0.031 Uiso 1 1 calc R . .
H5B H 1.1570 -0.2321 0.0463 0.031 Uiso 1 1 calc R . .
H5C H 1.1781 -0.1716 0.1099 0.031 Uiso 1 1 calc R . .
C6 C 0.8918(3) -0.19289(16) 0.09125(14) 0.0218(5) Uani 1 1 d . . .
H6A H 0.9174 -0.1897 0.1413 0.033 Uiso 1 1 calc R . .
H6B H 0.8940 -0.2477 0.0760 0.033 Uiso 1 1 calc R . .
H6C H 0.7945 -0.1716 0.0842 0.033 Uiso 1 1 calc R . .
C7 C 0.9628(3) -0.15320(16) -0.03064(12) 0.0213(5) Uani 1 1 d . . .
H7A H 0.8640 -0.1345 -0.0386 0.032 Uiso 1 1 calc R . .
H7B H 0.9699 -0.2083 -0.0448 0.032 Uiso 1 1 calc R . .
H7C H 1.0304 -0.1218 -0.0587 0.032 Uiso 1 1 calc R . .
C8 C 0.9062(3) 0.28224(15) -0.00535(14) 0.0236(5) Uani 1 1 d . . .
H8A H 0.8515 0.3054 0.0337 0.035 Uiso 1 1 calc R . .
H8B H 0.9165 0.3209 -0.0433 0.035 Uiso 1 1 calc R . .
H8C H 1.0021 0.2665 0.0114 0.035 Uiso 1 1 calc R . .
C9 C 0.8280(3) 0.21244(14) -0.03248(12) 0.0154(4) Uani 1 1 d . . .
C10 C 0.7298(3) 0.13155(15) -0.10235(12) 0.0147(5) Uani 1 1 d . . .
C11 C 0.6740(3) 0.09788(15) -0.17092(11) 0.0164(5) Uani 1 1 d . . .
C12 C 0.7524(3) 0.13774(18) -0.23193(12) 0.0244(6) Uani 1 1 d . . .
H12A H 0.7274 0.1935 -0.2328 0.037 Uiso 1 1 calc R . .
H12B H 0.7233 0.1134 -0.2765 0.037 Uiso 1 1 calc R . .
H12C H 0.8570 0.1320 -0.2257 0.037 Uiso 1 1 calc R . .
C13 C 0.5113(3) 0.11473(18) -0.17615(14) 0.0222(5) Uani 1 1 d . . .
H13A H 0.4605 0.0874 -0.1381 0.033 Uiso 1 1 calc R . .
H13B H 0.4750 0.0963 -0.2218 0.033 Uiso 1 1 calc R . .
H13C H 0.4946 0.1712 -0.1719 0.033 Uiso 1 1 calc R . .
C14 C 0.7010(3) 0.00958(15) -0.17568(12) 0.0200(5) Uani 1 1 d . . .
H14A H 0.8048 -0.0008 -0.1715 0.030 Uiso 1 1 calc R . .
H14B H 0.6661 -0.0100 -0.2212 0.030 Uiso 1 1 calc R . .
H14C H 0.6495 -0.0170 -0.1374 0.030 Uiso 1 1 calc R . .
C15 C 0.4401(3) -0.04823(15) 0.15850(13) 0.0172(5) Uani 1 1 d . . .
H15A H 0.3397 -0.0365 0.1457 0.026 Uiso 1 1 calc R . .
H15B H 0.4432 -0.0696 0.2065 0.026 Uiso 1 1 calc R . .
H15C H 0.4798 -0.0867 0.1254 0.026 Uiso 1 1 calc R . .
C16 C 0.5269(2) 0.02456(15) 0.15545(11) 0.0140(5) Uani 1 1 d . . .
C17 C 0.6241(3) 0.13217(15) 0.18559(11) 0.0134(5) Uani 1 1 d . . .
C18 C 0.6576(3) 0.20600(15) 0.22647(12) 0.0155(5) Uani 1 1 d . . .
C19 C 0.5445(3) 0.21510(17) 0.28520(14) 0.0251(6) Uani 1 1 d . . .
H19A H 0.4476 0.2163 0.2644 0.038 Uiso 1 1 calc R . .
H19B H 0.5620 0.2640 0.3109 0.038 Uiso 1 1 calc R . .
H19C H 0.5518 0.1708 0.3179 0.038 Uiso 1 1 calc R . .
C20 C 0.8075(3) 0.20069(15) 0.26057(12) 0.0211(5) Uani 1 1 d . . .
H20A H 0.8102 0.1560 0.2929 0.032 Uiso 1 1 calc R . .
H20B H 0.8273 0.2490 0.2868 0.032 Uiso 1 1 calc R . .
H20C H 0.8808 0.1937 0.2238 0.032 Uiso 1 1 calc R . .
C21 C 0.6487(3) 0.27758(15) 0.17764(13) 0.0196(5) Uani 1 1 d . . .
H21A H 0.7204 0.2725 0.1399 0.029 Uiso 1 1 calc R . .
H21B H 0.6681 0.3252 0.2049 0.029 Uiso 1 1 calc R . .
H21C H 0.5518 0.2807 0.1570 0.029 Uiso 1 1 calc R . .
C22 C 0.3972(3) -0.05573(15) -0.06261(12) 0.0153(5) Uani 1 1 d . . .
C23 C 0.3271(2) 0.00386(14) -0.02596(11) 0.0173(4) Uani 1 1 d . . .
H23 H 0.3630 0.0202 0.0186 0.021 Uiso 1 1 calc R . .
C24 C 0.2048(3) 0.03962(16) -0.05411(13) 0.0222(5) Uani 1 1 d . . .
H24 H 0.1579 0.0804 -0.0288 0.027 Uiso 1 1 calc R . .
C25 C 0.1514(3) 0.01591(18) -0.11899(14) 0.0250(6) Uani 1 1 d . . .
H25 H 0.0688 0.0408 -0.1386 0.030 Uiso 1 1 calc R . .
C26 C 0.2188(3) -0.04401(18) -0.15492(14) 0.0254(6) Uani 1 1 d . . .
H26 H 0.1810 -0.0611 -0.1989 0.030 Uiso 1 1 calc R . .
C27 C 0.3409(3) -0.07939(16) -0.12760(13) 0.0199(5) Uani 1 1 d . . .
H27 H 0.3869 -0.1202 -0.1532 0.024 Uiso 1 1 calc R . .
N1 N 1.0941(2) -0.02773(13) 0.11343(10) 0.0162(4) Uani 1 1 d . . .
N2 N 0.8905(2) -0.01113(12) 0.05274(9) 0.0133(4) Uani 1 1 d . . .
N3 N 0.9262(2) 0.05819(12) 0.08563(10) 0.0126(4) Uani 1 1 d . . .
N4 N 0.7889(2) 0.20386(13) -0.09982(10) 0.0170(4) Uani 1 1 d . . .
N5 N 0.7277(2) 0.09617(12) -0.03932(10) 0.0141(4) Uani 1 1 d . . .
N6 N 0.7917(2) 0.14955(11) 0.00573(10) 0.0129(4) Uani 1 1 d . . .
N7 N 0.5244(2) 0.08063(12) 0.20580(10) 0.0149(4) Uani 1 1 d . . .
N8 N 0.6848(2) 0.10976(11) 0.12404(9) 0.0126(4) Uani 1 1 d . . .
N9 N 0.6207(2) 0.04061(12) 0.10460(10) 0.0134(4) Uani 1 1 d . . .
S1 S 0.55001(7) -0.10619(4) -0.02856(3) 0.01710(13) Uani 1 1 d . . .
Zn1 Zn 0.68650(3) -0.008646(15) 0.011342(13) 0.01222(7) Uani 1 1 d . . .

loop_
_atom_site_aniso_label
_atom_site_aniso_U_11
_atom_site_aniso_U_22
_atom_site_aniso_U_33
_atom_site_aniso_U_23
_atom_site_aniso_U_13
_atom_site_aniso_U_12
B1 0.0153(12) 0.0081(11) 0.0135(11) -0.0012(9) 0.0027(10) -0.0007(10)
C1 0.0187(12) 0.0193(14) 0.0314(13) -0.0102(12) -0.0083(10) 0.0037(11)
C2 0.0120(11) 0.0153(12) 0.0158(10) -0.0010(9) -0.0013(9) 0.0013(9)
C3 0.0144(11) 0.0146(11) 0.0132(10) 0.0019(9) 0.0002(8) -0.0006(9)
C4 0.0174(12) 0.0112(11) 0.0153(10) 0.0000(9) 0.0007(8) 0.0001(9)
C5 0.0206(13) 0.0119(11) 0.0303(13) 0.0003(10) 0.0004(10) 0.0028(9)
C6 0.0257(14) 0.0149(13) 0.0247(12) 0.0006(10) 0.0075(10) -0.0012(11)
C7 0.0325(14) 0.0154(12) 0.0162(11) -0.0024(9) -0.0018(10) 0.0029(11)
C8 0.0319(14) 0.0162(12) 0.0226(12) -0.0001(10) 0.0033(11) -0.0070(10)
C9 0.0172(11) 0.0108(10) 0.0184(10) -0.0002(8) 0.0027(9) 0.0002(9)
C10 0.0132(11) 0.0152(12) 0.0156(10) 0.0029(9) 0.0006(8) 0.0018(9)
C11 0.0177(11) 0.0178(12) 0.0137(10) 0.0017(9) 0.0007(9) 0.0005(10)
C12 0.0291(14) 0.0295(16) 0.0146(11) 0.0013(11) -0.0002(10) -0.0078(12)
C13 0.0187(12) 0.0251(15) 0.0228(12) 0.0011(11) -0.0049(10) 0.0010(11)
C14 0.0244(12) 0.0192(12) 0.0165(10) -0.0045(10) -0.0004(9) 0.0021(12)
C15 0.0159(12) 0.0157(12) 0.0200(11) 0.0022(9) -0.0003(9) -0.0013(10)
C16 0.0123(10) 0.0152(12) 0.0144(10) 0.0024(9) -0.0016(8) 0.0013(9)
C17 0.0153(11) 0.0153(12) 0.0098(9) 0.0005(9) -0.0015(8) 0.0035(9)
C18 0.0212(13) 0.0115(11) 0.0137(10) -0.0015(9) 0.0016(8) 0.0003(9)
C19 0.0354(16) 0.0193(14) 0.0206(12) -0.0047(11) 0.0101(11) -0.0003(12)
C20 0.0271(13) 0.0176(12) 0.0188(11) -0.0017(9) -0.0055(11) 0.0000(12)
C21 0.0256(14) 0.0136(12) 0.0195(11) -0.0013(10) 0.0014(9) 0.0015(10)
C22 0.0168(11) 0.0136(12) 0.0155(10) 0.0049(9) -0.0016(9) -0.0038(9)
C23 0.0188(10) 0.0150(11) 0.0182(10) 0.0011(9) -0.0008(8) -0.0037(10)
C24 0.0191(13) 0.0208(13) 0.0269(12) 0.0052(10) 0.0029(10) -0.0006(11)
C25 0.0152(12) 0.0295(15) 0.0303(13) 0.0142(12) -0.0046(9) -0.0053(11)
C26 0.0270(15) 0.0294(15) 0.0197(11) 0.0059(11) -0.0077(10) -0.0113(12)
C27 0.0228(14) 0.0196(13) 0.0172(11) -0.0006(10) -0.0040(9) -0.0072(11)
N1 0.0146(10) 0.0160(11) 0.0182(9) -0.0037(8) -0.0038(7) 0.0021(8)
N2 0.0161(9) 0.0095(9) 0.0144(8) -0.0014(8) 0.0002(7) -0.0011(8)
N3 0.0127(10) 0.0111(10) 0.0141(8) -0.0026(7) -0.0011(7) -0.0003(8)
N4 0.0218(11) 0.0132(10) 0.0161(9) 0.0014(8) 0.0017(8) -0.0015(9)
N5 0.0159(10) 0.0112(10) 0.0150(8) -0.0026(8) -0.0006(7) -0.0005(7)
N6 0.0145(9) 0.0092(8) 0.0150(8) -0.0028(7) 0.0008(7) 0.0003(7)
N7 0.0152(10) 0.0140(10) 0.0155(9) 0.0015(8) 0.0003(7) 0.0006(8)
N8 0.0132(9) 0.0114(9) 0.0132(8) -0.0029(7) -0.0007(8) -0.0007(9)
N9 0.0126(9) 0.0106(10) 0.0170(9) -0.0015(8) -0.0006(7) -0.0021(8)
S1 0.0193(3) 0.0104(3) 0.0216(3) -0.0014(2) -0.0061(2) -0.0017(2)
Zn1 0.01362(11) 0.00985(12) 0.01321(11) -0.00101(9) -0.00217(9) -0.00088(10)

loop_
_atom_type_symbol
_atom_type_description
_atom_type_scat_dispersion_real
_atom_type_scat_dispersion_imag
_atom_type_scat_source
C C 0.0033 0.0016 'International Tables Vol C Tables 4.2.6.8 and 6.1.1.4'
H H 0.0000 0.0000 'International Tables Vol C Tables 4.2.6.8 and 6.1.1.4'
B B 0.0013 0.0007 'International Tables Vol C Tables 4.2.6.8 and 6.1.1.4'
N N 0.0061 0.0033 'International Tables Vol C Tables 4.2.6.8 and 6.1.1.4'
S S 0.1246 0.1234 'International Tables Vol C Tables 4.2.6.8 and 6.1.1.4'
Zn Zn 0.2839 1.4301 'International Tables Vol C Tables 4.2.6.8 and 6.1.1.4'

loop_
_geom_angle_atom_site_label_1
_geom_angle_atom_site_label_2
_geom_angle_atom_site_label_3
_geom_angle
_geom_angle_site_symmetry_1
_geom_angle_site_symmetry_3
_geom_angle_publ_flag
N6 B1 N8 110.38(19) . . ?
N6 B1 N3 107.93(17) . . ?
N8 B1 N3 107.87(18) . . ?
N6 B1 H1 110.2 . . ?
N8 B1 H1 110.2 . . ?
N3 B1 H1 110.2 . . ?
C2 C1 H1A 109.5 . . ?
C2 C1 H1B 109.5 . . ?
H1A C1 H1B 109.5 . . ?
C2 C1 H1C 109.5 . . ?
H1A C1 H1C 109.5 . . ?
H1B C1 H1C 109.5 . . ?
N1 C2 N3 111.2(2) . . ?
N1 C2 C1 124.1(2) . . ?
N3 C2 C1 124.7(2) . . ?
N2 C3 N1 112.1(2) . . ?
N2 C3 C4 124.5(2) . . ?
N1 C3 C4 123.4(2) . . ?
C3 C4 C5 109.0(2) . . ?
C3 C4 C7 110.8(2) . . ?
C5 C4 C7 109.0(2) . . ?
C3 C4 C6 109.1(2) . . ?
C5 C4 C6 109.8(2) . . ?
C7 C4 C6 109.1(2) . . ?
C4 C5 H5A 109.5 . . ?
C4 C5 H5B 109.5 . . ?
H5A C5 H5B 109.5 . . ?
C4 C5 H5C 109.5 . . ?
H5A C5 H5C 109.5 . . ?
H5B C5 H5C 109.5 . . ?
C4 C6 H6A 109.5 . . ?
C4 C6 H6B 109.5 . . ?
H6A C6 H6B 109.5 . . ?
C4 C6 H6C 109.5 . . ?
H6A C6 H6C 109.5 . . ?
H6B C6 H6C 109.5 . . ?
C4 C7 H7A 109.5 . . ?
C4 C7 H7B 109.5 . . ?
H7A C7 H7B 109.5 . . ?
C4 C7 H7C 109.5 . . ?
H7A C7 H7C 109.5 . . ?
H7B C7 H7C 109.5 . . ?
C9 C8 H8A 109.5 . . ?
C9 C8 H8B 109.5 . . ?
H8A C8 H8B 109.5 . . ?
C9 C8 H8C 109.5 . . ?
H8A C8 H8C 109.5 . . ?
H8B C8 H8C 109.5 . . ?
N4 C9 N6 111.2(2) . . ?
N4 C9 C8 123.4(2) . . ?
N6 C9 C8 125.4(2) . . ?
N5 C10 N4 112.7(2) . . ?
N5 C10 C11 126.2(2) . . ?
N4 C10 C11 121.1(2) . . ?
C10 C11 C12 108.6(2) . . ?
C10 C11 C14 111.7(2) . . ?
C12 C11 C14 108.5(2) . . ?
C10 C11 C13 108.6(2) . . ?
C12 C11 C13 109.5(2) . . ?
C14 C11 C13 109.9(2) . . ?
C11 C12 H12A 109.5 . . ?
C11 C12 H12B 109.5 . . ?
H12A C12 H12B 109.5 . . ?
C11 C12 H12C 109.5 . . ?
H12A C12 H12C 109.5 . . ?
H12B C12 H12C 109.5 . . ?
C11 C13 H13A 109.5 . . ?
C11 C13 H13B 109.5 . . ?
H13A C13 H13B 109.5 . . ?
C11 C13 H13C 109.5 . . ?
H13A C13 H13C 109.5 . . ?
H13B C13 H13C 109.5 . . ?
C11 C14 H14A 109.5 . . ?
C11 C14 H14B 109.5 . . ?
H14A C14 H14B 109.5 . . ?
C11 C14 H14C 109.5 . . ?
H14A C14 H14C 109.5 . . ?
H14B C14 H14C 109.5 . . ?
C16 C15 H15A 109.5 . . ?
C16 C15 H15B 109.5 . . ?
H15A C15 H15B 109.5 . . ?
C16 C15 H15C 109.5 . . ?
H15A C15 H15C 109.5 . . ?
H15B C15 H15C 109.5 . . ?
N9 C16 N7 112.2(2) . . ?
N9 C16 C15 123.9(2) . . ?
N7 C16 C15 123.9(2) . . ?
N7 C17 N8 110.5(2) . . ?
N7 C17 C18 123.1(2) . . ?
N8 C17 C18 126.4(2) . . ?
C17 C18 C20 110.6(2) . . ?
C17 C18 C21 110.12(19) . . ?
C20 C18 C21 110.5(2) . . ?
C17 C18 C19 108.4(2) . . ?
C20 C18 C19 108.5(2) . . ?
C21 C18 C19 108.7(2) . . ?
C18 C19 H19A 109.5 . . ?
C18 C19 H19B 109.5 . . ?
H19A C19 H19B 109.5 . . ?
C18 C19 H19C 109.5 . . ?
H19A C19 H19C 109.5 . . ?
H19B C19 H19C 109.5 . . ?
C18 C20 H20A 109.5 . . ?
C18 C20 H20B 109.5 . . ?
H20A C20 H20B 109.5 . . ?
C18 C20 H20C 109.5 . . ?
H20A C20 H20C 109.5 . . ?
H20B C20 H20C 109.5 . . ?
C18 C21 H21A 109.5 . . ?
C18 C21 H21B 109.5 . . ?
H21A C21 H21B 109.5 . . ?
C18 C21 H21C 109.5 . . ?
H21A C21 H21C 109.5 . . ?
H21B C21 H21C 109.5 . . ?
C23 C22 C27 118.5(2) . . ?
C23 C22 S1 122.96(17) . . ?
C27 C22 S1 118.5(2) . . ?
C24 C23 C22 120.6(2) . . ?
C24 C23 H23 119.7 . . ?
C22 C23 H23 119.7 . . ?
C25 C24 C23 120.1(3) . . ?
C25 C24 H24 119.9 . . ?
C23 C24 H24 119.9 . . ?
C26 C25 C24 119.6(2) . . ?
C26 C25 H25 120.2 . . ?
C24 C25 H25 120.2 . . ?
C25 C26 C27 120.6(2) . . ?
C25 C26 H26 119.7 . . ?
C27 C26 H26 119.7 . . ?
C26 C27 C22 120.6(3) . . ?
C26 C27 H27 119.7 . . ?
C22 C27 H27 119.7 . . ?
C2 N1 C3 104.5(2) . . ?
C3 N2 N3 105.20(18) . . ?
C3 N2 Zn1 141.19(17) . . ?
N3 N2 Zn1 112.15(14) . . ?
C2 N3 N2 106.98(19) . . ?
C2 N3 B1 130.6(2) . . ?
N2 N3 B1 122.21(18) . . ?
C9 N4 C10 104.1(2) . . ?
C10 N5 N6 104.31(19) . . ?
C10 N5 Zn1 143.91(17) . . ?
N6 N5 Zn1 111.30(14) . . ?
C9 N6 N5 107.62(18) . . ?
C9 N6 B1 129.24(19) . . ?
N5 N6 B1 122.83(18) . . ?
C17 N7 C16 104.66(19) . . ?
C17 N8 N9 107.22(19) . . ?
C17 N8 B1 135.1(2) . . ?
N9 N8 B1 115.54(18) . . ?
C16 N9 N8 105.42(19) . . ?
C16 N9 Zn1 137.44(17) . . ?
N8 N9 Zn1 117.14(14) . . ?
C22 S1 Zn1 102.26(8) . . ?
N2 Zn1 N9 87.25(8) . . ?
N2 Zn1 N5 91.49(8) . . ?
N9 Zn1 N5 95.74(8) . . ?
N2 Zn1 S1 129.76(6) . . ?
N9 Zn1 S1 115.59(6) . . ?
N5 Zn1 S1 126.56(6) . . ?

loop_
_geom_bond_atom_site_label_1
_geom_bond_atom_site_label_2
_geom_bond_distance
_geom_bond_site_symmetry_2
_geom_bond_publ_flag
B1 N6 1.546(3) . ?
B1 N8 1.552(3) . ?
B1 N3 1.552(3) . ?
B1 H1 1.0000 . ?
C1 C2 1.493(3) . ?
C1 H1A 0.9800 . ?
C1 H1B 0.9800 . ?
C1 H1C 0.9800 . ?
C2 N1 1.325(3) . ?
C2 N3 1.342(3) . ?
C3 N2 1.329(3) . ?
C3 N1 1.354(3) . ?
C3 C4 1.506(3) . ?
C4 C5 1.529(3) . ?
C4 C7 1.530(3) . ?
C4 C6 1.533(3) . ?
C5 H5A 0.9800 . ?
C5 H5B 0.9800 . ?
C5 H5C 0.9800 . ?
C6 H6A 0.9800 . ?
C6 H6B 0.9800 . ?
C6 H6C 0.9800 . ?
C7 H7A 0.9800 . ?
C7 H7B 0.9800 . ?
C7 H7C 0.9800 . ?
C8 C9 1.486(3) . ?
C8 H8A 0.9800 . ?
C8 H8B 0.9800 . ?
C8 H8C 0.9800 . ?
C9 N4 1.335(3) . ?
C9 N6 1.338(3) . ?
C10 N5 1.339(3) . ?
C10 N4 1.351(3) . ?
C10 C11 1.512(3) . ?
C11 C12 1.525(3) . ?
C11 C14 1.531(3) . ?
C11 C13 1.536(4) . ?
C12 H12A 0.9800 . ?
C12 H12B 0.9800 . ?
C12 H12C 0.9800 . ?
C13 H13A 0.9800 . ?
C13 H13B 0.9800 . ?
C13 H13C 0.9800 . ?
C14 H14A 0.9800 . ?
C14 H14B 0.9800 . ?
C14 H14C 0.9800 . ?
C15 C16 1.481(3) . ?
C15 H15A 0.9800 . ?
C15 H15B 0.9800 . ?
C15 H15C 0.9800 . ?
C16 N9 1.325(3) . ?
C16 N7 1.352(3) . ?
C17 N7 1.331(3) . ?
C17 N8 1.350(3) . ?
C17 C18 1.512(3) . ?
C18 C20 1.534(4) . ?
C18 C21 1.535(3) . ?
C18 C19 1.535(3) . ?
C19 H19A 0.9800 . ?
C19 H19B 0.9800 . ?
C19 H19C 0.9800 . ?
C20 H20A 0.9800 . ?
C20 H20B 0.9800 . ?
C20 H20C 0.9800 . ?
C21 H21A 0.9800 . ?
C21 H21B 0.9800 . ?
C21 H21C 0.9800 . ?
C22 C23 1.392(3) . ?
C22 C27 1.397(3) . ?
C22 S1 1.777(3) . ?
C23 C24 1.392(3) . ?
C23 H23 0.9500 . ?
C24 C25 1.386(4) . ?
C24 H24 0.9500 . ?
C25 C26 1.378(4) . ?
C25 H25 0.9500 . ?
C26 C27 1.382(4) . ?
C26 H26 0.9500 . ?
C27 H27 0.9500 . ?
N2 N3 1.378(3) . ?
N2 Zn1 2.0451(19) . ?
N5 N6 1.382(3) . ?
N5 Zn1 2.066(2) . ?
N8 N9 1.372(3) . ?
N9 Zn1 2.050(2) . ?
S1 Zn1 2.2229(7) . ?

loop_
_geom_torsion_atom_site_label_1
_geom_torsion_atom_site_label_2
_geom_torsion_atom_site_label_3
_geom_torsion_atom_site_label_4
_geom_torsion
_geom_torsion_site_symmetry_1
_geom_torsion_site_symmetry_2
_geom_torsion_site_symmetry_3
_geom_torsion_site_symmetry_4
_geom_torsion_publ_flag
N2 C3 C4 C5 163.7(2) . . . . ?
N1 C3 C4 C5 -17.7(3) . . . . ?
N2 C3 C4 C7 43.7(3) . . . . ?
N1 C3 C4 C7 -137.7(2) . . . . ?
N2 C3 C4 C6 -76.4(3) . . . . ?
N1 C3 C4 C6 102.2(3) . . . . ?
N5 C10 C11 C12 -155.5(2) . . . . ?
N4 C10 C11 C12 24.5(3) . . . . ?
N5 C10 C11 C14 -35.9(3) . . . . ?
N4 C10 C11 C14 144.2(2) . . . . ?
N5 C10 C11 C13 85.5(3) . . . . ?
N4 C10 C11 C13 -94.5(3) . . . . ?
N7 C17 C18 C20 110.5(2) . . . . ?
N8 C17 C18 C20 -71.6(3) . . . . ?
N7 C17 C18 C21 -127.1(2) . . . . ?
N8 C17 C18 C21 50.8(3) . . . . ?
N7 C17 C18 C19 -8.4(3) . . . . ?
N8 C17 C18 C19 169.6(2) . . . . ?
C27 C22 C23 C24 -0.9(3) . . . . ?
S1 C22 C23 C24 -177.79(19) . . . . ?
C22 C23 C24 C25 0.2(4) . . . . ?
C23 C24 C25 C26 0.9(4) . . . . ?
C24 C25 C26 C27 -1.4(4) . . . . ?
C25 C26 C27 C22 0.8(4) . . . . ?
C23 C22 C27 C26 0.4(4) . . . . ?
S1 C22 C27 C26 177.4(2) . . . . ?
N3 C2 N1 C3 0.7(3) . . . . ?
C1 C2 N1 C3 -178.3(2) . . . . ?
N2 C3 N1 C2 -0.6(3) . . . . ?
C4 C3 N1 C2 -179.5(2) . . . . ?
N1 C3 N2 N3 0.4(3) . . . . ?
C4 C3 N2 N3 179.1(2) . . . . ?
N1 C3 N2 Zn1 -163.59(18) . . . . ?
C4 C3 N2 Zn1 15.2(4) . . . . ?
N1 C2 N3 N2 -0.5(3) . . . . ?
C1 C2 N3 N2 178.5(2) . . . . ?
N1 C2 N3 B1 173.7(2) . . . . ?
C1 C2 N3 B1 -7.3(4) . . . . ?
C3 N2 N3 C2 0.1(2) . . . . ?
Zn1 N2 N3 C2 169.30(15) . . . . ?
C3 N2 N3 B1 -174.69(19) . . . . ?
Zn1 N2 N3 B1 -5.5(2) . . . . ?
N6 B1 N3 C2 132.2(2) . . . . ?
N8 B1 N3 C2 -108.6(3) . . . . ?
N6 B1 N3 N2 -54.4(3) . . . . ?
N8 B1 N3 N2 64.9(2) . . . . ?
N6 C9 N4 C10 -1.6(3) . . . . ?
C8 C9 N4 C10 176.4(2) . . . . ?
N5 C10 N4 C9 1.5(3) . . . . ?
C11 C10 N4 C9 -178.5(2) . . . . ?
N4 C10 N5 N6 -0.8(3) . . . . ?
C11 C10 N5 N6 179.2(2) . . . . ?
N4 C10 N5 Zn1 -171.4(2) . . . . ?
C11 C10 N5 Zn1 8.7(4) . . . . ?
N4 C9 N6 N5 1.2(3) . . . . ?
C8 C9 N6 N5 -176.8(2) . . . . ?
N4 C9 N6 B1 174.8(2) . . . . ?
C8 C9 N6 B1 -3.2(4) . . . . ?
C10 N5 N6 C9 -0.2(2) . . . . ?
Zn1 N5 N6 C9 173.85(15) . . . . ?
C10 N5 N6 B1 -174.3(2) . . . . ?
Zn1 N5 N6 B1 -0.3(2) . . . . ?
N8 B1 N6 C9 127.6(2) . . . . ?
N3 B1 N6 C9 -114.7(2) . . . . ?
N8 B1 N6 N5 -59.6(3) . . . . ?
N3 B1 N6 N5 58.0(3) . . . . ?
N8 C17 N7 C16 1.1(3) . . . . ?
C18 C17 N7 C16 179.4(2) . . . . ?
N9 C16 N7 C17 -1.7(3) . . . . ?
C15 C16 N7 C17 175.6(2) . . . . ?
N7 C17 N8 N9 -0.2(3) . . . . ?
C18 C17 N8 N9 -178.4(2) . . . . ?
N7 C17 N8 B1 -162.0(2) . . . . ?
C18 C17 N8 B1 19.9(4) . . . . ?
N6 B1 N8 C17 -131.4(3) . . . . ?
N3 B1 N8 C17 110.9(3) . . . . ?
N6 B1 N8 N9 68.0(2) . . . . ?
N3 B1 N8 N9 -49.7(2) . . . . ?
N7 C16 N9 N8 1.6(3) . . . . ?
C15 C16 N9 N8 -175.7(2) . . . . ?
N7 C16 N9 Zn1 -177.98(17) . . . . ?
C15 C16 N9 Zn1 4.8(4) . . . . ?
C17 N8 N9 C16 -0.8(2) . . . . ?
B1 N8 N9 C16 165.02(19) . . . . ?
C17 N8 N9 Zn1 178.84(15) . . . . ?
B1 N8 N9 Zn1 -15.3(2) . . . . ?
C23 C22 S1 Zn1 -46.2(2) . . . . ?
C27 C22 S1 Zn1 136.92(18) . . . . ?
C3 N2 Zn1 N9 118.2(2) . . . . ?
N3 N2 Zn1 N9 -45.09(14) . . . . ?
C3 N2 Zn1 N5 -146.2(2) . . . . ?
N3 N2 Zn1 N5 50.59(15) . . . . ?
C3 N2 Zn1 S1 -3.3(3) . . . . ?
N3 N2 Zn1 S1 -166.59(11) . . . . ?
C16 N9 Zn1 N2 -121.9(3) . . . . ?
N8 N9 Zn1 N2 58.64(17) . . . . ?
C16 N9 Zn1 N5 146.9(2) . . . . ?
N8 N9 Zn1 N5 -32.58(17) . . . . ?
C16 N9 Zn1 S1 11.5(3) . . . . ?
N8 N9 Zn1 S1 -167.98(14) . . . . ?
C10 N5 Zn1 N2 122.6(3) . . . . ?
N6 N5 Zn1 N2 -47.57(15) . . . . ?
C10 N5 Zn1 N9 -150.0(3) . . . . ?
N6 N5 Zn1 N9 39.82(15) . . . . ?
C10 N5 Zn1 S1 -22.1(3) . . . . ?
N6 N5 Zn1 S1 167.77(11) . . . . ?
C22 S1 Zn1 N2 -174.83(10) . . . . ?
C22 S1 Zn1 N9 75.96(10) . . . . ?
C22 S1 Zn1 N5 -43.60(11) . . . . ?
